data_4308894
loop_
_publ_author_name
'Alexander J. Norquist'
'Michael B. Doran'
'Dermot O'Hare'

_publ_section_title
;
The Role of Amine Sulfates in Hydrothermal Uranium Chemistry
;
_journal_name_full 'Inorganic Chemistry'
_journal_page_first 3837
_journal_page_last 3843
_journal_paper_doi 10.1021/ic0484452
_journal_volume 44
_journal_year 2005
_chemical_compound_source
;
?
;
_chemical_formula_moiety ' C6 H26 N4 O10 S2 '
_chemical_formula_sum 'C6 H26 N4 O10 S2'
_chemical_formula_weight 378.42
_space_group_IT_number 2
_symmetry_cell_setting triclinic
_symmetry_space_group_name_Hall '-P 1'
_symmetry_space_group_name_H-M 'P -1'
_audit_creation_date 03-22-01
_audit_creation_method CRYSTALS_ver_12-03-99
_cell_angle_alpha 90.260(1)
_cell_angle_beta 100.323(1)
_cell_angle_gamma 113.0294(15)
_cell_formula_units_Z 1
_cell_length_a 7.2651(2)
_cell_length_b 7.3012(2)
_cell_length_c 8.3877(3)
_cell_measurement_reflns_used 1688
_cell_measurement_temperature 150
_cell_measurement_theta_max 27
_cell_measurement_theta_min 5
_cell_volume 401.46(2)
_computing_cell_refinement
; 
 Denzo/Scalepack (Otwinowski & Minor, 1996) 
;
_computing_data_collection
; 
 COLLECT (Nonius BV, 1997) 
;
_computing_data_reduction
; 
 Denzo/Scalepack (Otwinowski & Minor, 1996) 
;
_computing_structure_solution
; 
 SIR92 (Altomare et al, 1994) 
;
_diffrn_ambient_temperature 150
_diffrn_measured_fraction_theta_max 0.995
_diffrn_measurement_device_type
; 
Enraf Nonius Kappa CCD 
;
_diffrn_measurement_method \w
_diffrn_radiation_monochromator graphite
_diffrn_radiation_type 'Mo K\a'
_diffrn_radiation_wavelength 0.71073
_diffrn_reflns_av_R_equivalents 0.01
_diffrn_reflns_limit_h_max 9
_diffrn_reflns_limit_h_min -9
_diffrn_reflns_limit_k_max 9
_diffrn_reflns_limit_k_min -9
_diffrn_reflns_limit_l_max 10
_diffrn_reflns_limit_l_min -10
_diffrn_reflns_number 3357
_diffrn_reflns_theta_max 27.46
_diffrn_reflns_theta_min 5.31
_diffrn_standards_decay_% 0.00
_diffrn_standards_interval_count 0
_diffrn_standards_interval_time 0
_diffrn_standards_number 0
_exptl_absorpt_coefficient_mu 0.387
_exptl_absorpt_correction_T_max 0.94
_exptl_absorpt_correction_T_min 0.92
_exptl_absorpt_correction_type multi-scan
_exptl_absorpt_process_details '(Otwinowsky & Minor, 1996)'
_exptl_crystal_colour ' colorless '
_exptl_crystal_density_diffrn 1.565
_exptl_crystal_density_meas ?
_exptl_crystal_description ' rod'
_exptl_crystal_F_000 202.366
_exptl_crystal_size_max 0.42
_exptl_crystal_size_mid 0.22
_exptl_crystal_size_min 0.16
_refine_diff_density_max 0.46
_refine_diff_density_min -0.62
_refine_ls_extinction_coef 83.2(128)
_refine_ls_extinction_method 'Larson 1970 Crystallographic Computing eq 22'
_refine_ls_goodness_of_fit_ref 0.8999
_refine_ls_number_parameters 101
_refine_ls_number_reflns 1568
_refine_ls_R_factor_gt 0.0307
_refine_ls_shift/su_max 0.000600
_refine_ls_structure_factor_coef Fsqd
_refine_ls_weighting_details
;
Chebychev polynomial with 4 parameters, Carruthers & Watkin , 1979, 
 32.0     46.6     26.5     8.73    
;
_refine_ls_weighting_scheme calc
_refine_ls_wR_factor_ref 0.0746
_reflns_limit_h_max 9
_reflns_limit_h_min -9
_reflns_limit_k_max 9
_reflns_limit_k_min -9
_reflns_limit_l_max 10
_reflns_limit_l_min 0
_reflns_number_gt 1568
_reflns_number_total 1827
_reflns_threshold_expression >3.00\s(I)
_cod_data_source_file ic0484452si20041105_050107_1.cif
_cod_data_source_block TETA-S
_cod_depositor_comments
;
The following automatic conversions were performed:
'_symmetry_cell_setting' value 'Triclinic' changed to 'triclinic'
according to '/home/saulius/struct/CIF-dictionaries/cif_core.dic'
dictionary named 'cif_core.dic' version 2.4.1 from 2010-06-29.

Automatic conversion script
Id: cif_fix_enum 1527 2010-12-29 10:47:43Z saulius 
;
_cod_original_cell_volume 401.50(2)
_cod_original_sg_symbol_H-M 'P -1 '
_cod_original_formula_sum ' C6 H26 N4 O10 S2 '
_cod_database_code 4308894

loop_
_symmetry_equiv_pos_as_xyz
x,y,z
-x,-y,-z

loop_
_atom_site_label
_atom_site_type_symbol
_atom_site_fract_x
_atom_site_fract_y
_atom_site_fract_z
_atom_site_U_iso_or_equiv
_atom_site_occupancy
_atom_site_adp_type
S1 S -0.19247(5) 0.65271(5) 0.29839(4) 0.0131 1.0000 Uani
O2 O 0.00577(16) 0.74962(16) 0.41230(13) 0.0204 1.0000 Uani
O3 O -0.35813(16) 0.60007(16) 0.39324(12) 0.0178 1.0000 Uani
O4 O -0.20157(16) 0.46554(16) 0.22198(13) 0.0211 1.0000 Uani
O5 O -0.62592(17) 0.72225(17) 0.08442(13) 0.0220 1.0000 Uani
O1 O -0.21831(17) 0.78651(17) 0.17487(14) 0.0231 1.0000 Uani
N1 N -0.17171(19) 0.56406(18) 0.72049(15) 0.0168 1.0000 Uani
N2 N -0.31516(17) 0.90304(17) 0.61623(14) 0.0139 1.0000 Uani
C3 C -0.4946(2) 0.9579(2) 0.58277(17) 0.0155 1.0000 Uani
C1 C -0.1103(2) 0.7640(2) 0.80661(18) 0.0175 1.0000 Uani
C2 C -0.2810(2) 0.8355(2) 0.78375(16) 0.0162 1.0000 Uani
H9 H -0.4029 0.7271 0.8029 0.0500 1.0000 Uiso
H5 H -0.2483 0.4683 0.7711 0.0500 1.0000 Uiso
H13 H -0.6154 0.8346 0.5871 0.0500 1.0000 Uiso
H4 H -0.2429 0.5433 0.6246 0.0500 1.0000 Uiso
H3 H -0.0738 0.5283 0.7196 0.0500 1.0000 Uiso
H10 H -0.2017 1.0179 0.6004 0.0500 1.0000 Uiso
H8 H -0.2479 0.9429 0.8632 0.0500 1.0000 Uiso
H11 H -0.3408 0.8012 0.5386 0.0500 1.0000 Uiso
H7 H -0.0783 0.7467 0.9279 0.0500 1.0000 Uiso
H12 H -0.4621 1.0750 0.6718 0.0500 1.0000 Uiso
H6 H 0.0163 0.8562 0.7704 0.0500 1.0000 Uiso
H1 H -0.4904 0.7550 0.0996 0.0500 1.0000 Uiso
H2 H -0.6857 0.6660 -0.0221 0.0278 1.0000 Uiso

loop_
_atom_site_aniso_label
_atom_site_aniso_U_11
_atom_site_aniso_U_22
_atom_site_aniso_U_33
_atom_site_aniso_U_23
_atom_site_aniso_U_13
_atom_site_aniso_U_12
S1 0.01048(19) 0.0147(2) 0.0118(2) -0.00027(12) 0.00241(12) 0.00268(13)
O2 0.0137(5) 0.0202(5) 0.0183(5) -0.0003(4) -0.0011(4) -0.0008(4)
O3 0.0149(5) 0.0214(5) 0.0157(5) -0.0000(4) 0.0068(4) 0.0042(4)
O4 0.0178(5) 0.0225(5) 0.0226(5) -0.0074(4) 0.0014(4) 0.0089(4)
O5 0.0214(5) 0.0263(6) 0.0163(5) 0.0005(4) 0.0045(4) 0.0069(4)
O1 0.0212(5) 0.0247(6) 0.0211(5) 0.0099(4) 0.0041(4) 0.0066(4)
N1 0.0168(6) 0.0179(6) 0.0172(6) 0.0024(4) 0.0040(4) 0.0084(5)
N2 0.0123(5) 0.0151(5) 0.0143(6) 0.0003(4) 0.0035(4) 0.0050(4)
C3 0.0133(6) 0.0181(7) 0.0161(7) 0.0005(5) 0.0040(5) 0.0068(5)
C1 0.0154(6) 0.0162(6) 0.0175(7) 0.0001(5) -0.0004(5) 0.0044(5)
C2 0.0191(7) 0.0175(6) 0.0121(6) 0.0001(5) 0.0032(5) 0.0073(5)

loop_
_atom_type_symbol
_atom_type_scat_dispersion_real
_atom_type_scat_dispersion_imag
_atom_type_scat_Cromer_Mann_a1
_atom_type_scat_Cromer_Mann_b1
_atom_type_scat_Cromer_Mann_a2
_atom_type_scat_Cromer_Mann_b2
_atom_type_scat_Cromer_Mann_a3
_atom_type_scat_Cromer_Mann_b3
_atom_type_scat_Cromer_Mann_a4
_atom_type_scat_Cromer_Mann_b4
_atom_type_scat_Cromer_Mann_c
_atom_type_scat_source
'C   ' 0.0033 0.0016 2.3100 20.8439 1.0200 10.2075 1.5886 0.5687 0.8650 51.6512 0.2156 International_Tables_Vol_IV_Table_2.2B
'N   ' 0.0061 0.0033 12.2126 0.0057 3.1322 9.8933 2.0125 28.9975 1.1663 0.5826 -11.5290 International_Tables_Vol_IV_Table_2.2B
'H   ' 0.0000 0.0000 0.4930 10.5109 0.3229 26.1257 0.1402 3.1424 0.0408 57.7997 0.0030 International_Tables_Vol_IV_Table_2.2B
'S   ' 0.1246 0.1234 6.9053 1.4679 5.2034 22.2151 1.4379 0.2536 1.5863 56.1720 0.8669 International_Tables_Vol_IV_Table_2.2B
'O   ' 0.0106 0.0060 3.0485 13.2771 2.2868 5.7011 1.5463 0.3239 0.8670 32.9089 0.2508 International_Tables_Vol_IV_Table_2.2B

loop_
_geom_angle_atom_site_label_1
_geom_angle_site_symmetry_1
_geom_angle_atom_site_label_2
_geom_angle_site_symmetry_2
_geom_angle_atom_site_label_3
_geom_angle_site_symmetry_3
_geom_angle
_geom_angle_publ_flag
O2 . S1 . O3 . 108.42(6) yes
O2 . S1 . O4 . 108.68(6) yes
O3 . S1 . O4 . 108.09(6) yes
O2 . S1 . O1 . 110.77(6) yes
O3 . S1 . O1 . 109.96(7) yes
O4 . S1 . O1 . 110.84(7) yes
C3 . N2 . C2 . 112.85(11) yes
N2 . C3 . C3 2_476 109.02(13) yes
N1 . C1 . C2 . 112.64(11) yes
N2 . C2 . C1 . 110.92(11) yes

loop_
_geom_bond_atom_site_label_1
_geom_bond_site_symmetry_1
_geom_bond_atom_site_label_2
_geom_bond_site_symmetry_2
_geom_bond_distance
_geom_bond_publ_flag
S1 . O2 . 1.480(1) yes
S1 . O3 . 1.488(1) yes
S1 . O4 . 1.4795(11) yes
S1 . O1 . 1.4649(11) yes
N1 . C1 . 1.4888(18) yes
N2 . C3 . 1.4891(17) yes
N2 . C2 . 1.5020(18) yes
C3 . C3 2_476 1.522(3) yes
C1 . C2 . 1.506(2) yes
